data_4025018
loop_
_publ_author_name
'Jarugu Narasimha Moorthy'
'Palani Natarajan'
'Paloth Venugopalan'

_publ_contact_author_address
;Departmet of chemistry
Indian Institute of Technology - Kanpur
Kanpur - 208 016
INDIA
;
_publ_contact_author_email moorthy@iitk.ac.in
_publ_contact_author_fax +915122597436
_publ_contact_author_name 'Prof. J. N. Moorthy'
_publ_contact_author_phone +915122597498
_publ_section_title
;
Abundant Lattice Inclusion Phenomenon with Sterically Hindered and
Inherently Shape-Selective Tetraarylpyrenes
;
_journal_name_full 'Journal of Organic Chemistry'
_journal_page_first 8566
_journal_page_last 8577
_journal_paper_doi 10.1021/jo901465f
_journal_volume 74
_journal_year 2009
_chemical_formula_sum 'C63 H65 Cl3 O4'
_chemical_formula_weight 992.50
_chemical_name_common tet(2,6-dimethyl-4-methoxymethylph)pyrene
_chemical_name_systematic
;
 tet(2,6-dimethyl-4-methoxymethylph)pyrene
;
_space_group_IT_number 15
_symmetry_cell_setting monoclinic
_symmetry_Int_Tables_number 15
_symmetry_space_group_name_Hall '-C 2yc'
_symmetry_space_group_name_H-M 'C 1 2/c 1'
_atom_sites_solution_hydrogens geom
_atom_sites_solution_primary direct
_atom_sites_solution_secondary difmap
_audit_creation_method SHELXL-97
_cell_angle_alpha 90.00
_cell_angle_beta 110.205(3)
_cell_angle_gamma 90.00
_cell_formula_units_Z 4
_cell_length_a 14.388(2)
_cell_length_b 18.329(2)
_cell_length_c 20.827(3)
_cell_measurement_reflns_used 1414
_cell_measurement_temperature 100(2)
_cell_measurement_theta_max 21.32
_cell_measurement_theta_min 2.22
_cell_volume 5154.8(12)
_computing_cell_refinement 'Bruker SAINT'
_computing_data_collection 'Bruker APEX'
_computing_data_reduction 'Bruker SAINT'
_computing_molecular_graphics 'SHELXL 5.1, XP (Sheldrick, 1994)'
_computing_publication_material SHELXS-97
_computing_structure_refinement 'SHELXL-97 (Sheldrick, 2008)'
_computing_structure_solution 'SHELXS-97 (Sheldrick, 2008)'
_diffrn_ambient_temperature 100(2)
_diffrn_measured_fraction_theta_full 0.969
_diffrn_measured_fraction_theta_max 0.969
_diffrn_measurement_device_type 'Bruker SMART APEX'
_diffrn_measurement_method 'phi and omega scans'
_diffrn_radiation_monochromator graphite
_diffrn_radiation_source 'fine-focus sealed tube'
_diffrn_radiation_type MoK\a
_diffrn_radiation_wavelength 0.71073
_diffrn_reflns_av_R_equivalents 0.0553
_diffrn_reflns_av_sigmaI/netI 0.0569
_diffrn_reflns_limit_h_max 16
_diffrn_reflns_limit_h_min -17
_diffrn_reflns_limit_k_max 21
_diffrn_reflns_limit_k_min -21
_diffrn_reflns_limit_l_max 24
_diffrn_reflns_limit_l_min -12
_diffrn_reflns_number 12887
_diffrn_reflns_theta_full 24.99
_diffrn_reflns_theta_max 24.99
_diffrn_reflns_theta_min 2.45
_exptl_absorpt_coefficient_mu 0.227
_exptl_absorpt_correction_type none
_exptl_crystal_colour 'color less'
_exptl_crystal_density_diffrn 1.279
_exptl_crystal_density_method 'not measured'
_exptl_crystal_description plates
_exptl_crystal_F_000 2104
_exptl_crystal_size_max 0.2
_exptl_crystal_size_mid 0.1
_exptl_crystal_size_min 0.1
_refine_diff_density_max 0.398
_refine_diff_density_min -0.275
_refine_diff_density_rms 0.055
_refine_ls_extinction_method none
_refine_ls_goodness_of_fit_ref 1.117
_refine_ls_hydrogen_treatment constr
_refine_ls_matrix_type full
_refine_ls_number_parameters 395
_refine_ls_number_reflns 4403
_refine_ls_number_restraints 25
_refine_ls_restrained_S_all 1.147
_refine_ls_R_factor_all 0.1814
_refine_ls_R_factor_gt 0.1060
_refine_ls_shift/su_max 0.206
_refine_ls_shift/su_mean 0.001
_refine_ls_structure_factor_coef Fsqd
_refine_ls_weighting_details 'calc w=1/[\s^2^(Fo^2^)+(0.1667P)^2^+0.0000P] where P=(Fo^2^+2Fc^2^)/3'
_refine_ls_weighting_scheme calc
_refine_ls_wR_factor_gt 0.2804
_refine_ls_wR_factor_ref 0.3315
_reflns_number_gt 2034
_reflns_number_total 4403
_reflns_threshold_expression >2sigma(I)
_cod_data_source_file jo901465f_si_001_38.cif
_cod_data_source_block H4.G17
_cod_depositor_comments
;
The following automatic conversions were performed:
'_symmetry_cell_setting' value 'Monoclinic' changed to 'monoclinic'
according to '/home/saulius/struct/CIF-dictionaries/cif_core.dic'
dictionary named 'cif_core.dic' version 2.4.1 from 2010-06-29.

Automatic conversion script
Id: cif_fix_enum 1527 2010-12-29 10:47:43Z saulius 
;
_cod_original_sg_symbol_H-M 'C 2/c'
_cod_database_code 4025018

loop_
_symmetry_equiv_pos_as_xyz
'x, y, z'
'-x, y, -z+1/2'
'x+1/2, y+1/2, z'
'-x+1/2, y+1/2, -z+1/2'
'-x, -y, -z'
'x, -y, z-1/2'
'-x+1/2, -y+1/2, -z'
'x+1/2, -y+1/2, z-1/2'

loop_
_atom_site_label
_atom_site_type_symbol
_atom_site_fract_x
_atom_site_fract_y
_atom_site_fract_z
_atom_site_U_iso_or_equiv
_atom_site_adp_type
_atom_site_occupancy
_atom_site_symmetry_multiplicity
_atom_site_calc_flag
_atom_site_refinement_flags
_atom_site_disorder_assembly
_atom_site_disorder_group
C1 C 1.0314(3) 0.2164(2) 0.4156(2) 0.0728(11) Uani 1 1 d . . .
C2 C 1.0539(3) 0.1691(2) 0.3711(2) 0.0747(11) Uani 1 1 d . . .
H2 H 1.0006 0.1472 0.3357 0.090 Uiso 1 1 calc R . .
C3 C 1.1495(3) 0.1518(2) 0.37533(19) 0.0693(11) Uani 1 1 d . . .
C4 C 1.2285(3) 0.18239(18) 0.42793(17) 0.0601(9) Uani 1 1 d . . .
C5 C 1.2093(3) 0.23304(17) 0.47333(17) 0.0603(9) Uani 1 1 d . . .
C6 C 1.1111(3) 0.25059(19) 0.46770(19) 0.0656(10) Uani 1 1 d . . .
C7 C 1.0954(3) 0.3024(2) 0.5139(2) 0.0737(11) Uani 1 1 d . . .
H7 H 1.0295 0.3147 0.5098 0.088 Uiso 1 1 calc R . .
C8 C 1.3293(3) 0.1656(2) 0.4369(2) 0.0707(11) Uani 1 1 d . . .
H8 H 1.3433 0.1312 0.4074 0.085 Uiso 1 1 calc R . .
C9 C 0.9282(3) 0.2285(2) 0.4109(2) 0.0829(12) Uani 1 1 d . A .
C10 C 0.8778(3) 0.2920(3) 0.3790(3) 0.0996(15) Uani 1 1 d . . .
C11 C 0.7805(4) 0.3017(3) 0.3759(3) 0.1174(19) Uani 1 1 d . A .
H11 H 0.7461 0.3446 0.3553 0.141 Uiso 1 1 calc R . .
C12 C 0.7331(4) 0.2509(4) 0.4018(3) 0.116(2) Uani 1 1 d D . .
C13 C 0.7830(4) 0.1890(4) 0.4318(3) 0.122(2) Uani 1 1 d . A .
H13 H 0.7499 0.1534 0.4492 0.147 Uiso 1 1 calc R . .
C14 C 0.8805(3) 0.1770(3) 0.4374(2) 0.0970(14) Uani 1 1 d . . .
C15 C 0.9318(4) 0.1073(3) 0.4709(3) 0.1244(19) Uani 1 1 d . A .
H15A H 0.9484 0.0779 0.4371 0.187 Uiso 1 1 calc R . .
H15B H 0.8876 0.0795 0.4885 0.187 Uiso 1 1 calc R . .
H15C H 0.9926 0.1196 0.5087 0.187 Uiso 1 1 calc R . .
C16 C 0.9297(4) 0.3461(3) 0.3481(3) 0.122(2) Uani 1 1 d . . .
H16A H 0.8828 0.3841 0.3238 0.182 Uiso 1 1 calc R . .
H16B H 0.9548 0.3209 0.3160 0.182 Uiso 1 1 calc R . .
H16C H 0.9850 0.3685 0.3846 0.182 Uiso 1 1 calc R . .
C17 C 0.6269(5) 0.2633(14) 0.3971(6) 0.114(5) Uani 0.526(19) 1 d PD A 1
H17A H 0.6033 0.2227 0.4187 0.137 Uiso 0.526(19) 1 calc PR A 1
H17B H 0.6206 0.3095 0.4199 0.137 Uiso 0.526(19) 1 calc PR A 1
O1 O 0.5726(7) 0.2666(16) 0.3261(5) 0.223(9) Uani 0.526(19) 1 d PD A 1
C18 C 0.4748(13) 0.250(2) 0.3223(16) 0.284(16) Uani 0.526(19) 1 d PD A 1
H18A H 0.4693 0.1975 0.3293 0.426 Uiso 0.526(19) 1 calc PR A 1
H18B H 0.4284 0.2638 0.2771 0.426 Uiso 0.526(19) 1 calc PR A 1
H18C H 0.4590 0.2771 0.3578 0.426 Uiso 0.526(19) 1 calc PR A 1
C17' C 0.6270(9) 0.2390(10) 0.3955(16) 0.24(2) Uani 0.474(19) 1 d PD A 2
H17C H 0.5985 0.1964 0.3661 0.293 Uiso 0.474(19) 1 calc PR A 2
H17D H 0.6208 0.2316 0.4409 0.293 Uiso 0.474(19) 1 calc PR A 2
O1' O 0.5806(7) 0.3045(5) 0.3649(8) 0.118(5) Uani 0.474(19) 1 d PD A 2
C18' C 0.4756(6) 0.3063(9) 0.3416(9) 0.123(7) Uani 0.474(19) 1 d PD A 2
H18D H 0.4492 0.2619 0.3154 0.184 Uiso 0.474(19) 1 calc PR A 2
H18E H 0.4518 0.3491 0.3124 0.184 Uiso 0.474(19) 1 calc PR A 2
H18F H 0.4532 0.3090 0.3810 0.184 Uiso 0.474(19) 1 calc PR A 2
C19 C 1.1644(3) 0.0993(3) 0.3244(2) 0.0864(13) Uani 1 1 d . B .
C20 C 1.1370(4) 0.0240(3) 0.3252(3) 0.1054(17) Uani 1 1 d . . .
C21 C 1.1526(4) -0.0225(4) 0.2762(4) 0.144(3) Uani 1 1 d . B .
H21 H 1.1368 -0.0726 0.2776 0.173 Uiso 1 1 calc R . .
C22 C 1.1889(7) -0.0004(7) 0.2270(5) 0.219(7) Uani 1 1 d D . .
C23 C 1.2161(5) 0.0719(6) 0.2285(3) 0.167(4) Uani 1 1 d . B .
H23 H 1.2455 0.0885 0.1967 0.201 Uiso 1 1 calc R . .
C24 C 1.2019(4) 0.1222(4) 0.2756(2) 0.1062(16) Uani 1 1 d . . .
C25 C 1.2277(5) 0.1996(5) 0.2728(3) 0.143(3) Uani 1 1 d . B .
H25A H 1.1708 0.2302 0.2708 0.215 Uiso 1 1 calc R . .
H25B H 1.2452 0.2082 0.2319 0.215 Uiso 1 1 calc R . .
H25C H 1.2841 0.2120 0.3137 0.215 Uiso 1 1 calc R . .
C26 C 1.0957(4) -0.0035(3) 0.3762(4) 0.1217(19) Uani 1 1 d . . .
H26A H 1.0244 0.0061 0.3604 0.182 Uiso 1 1 calc R . .
H26B H 1.1280 0.0211 0.4200 0.182 Uiso 1 1 calc R . .
H26C H 1.1073 -0.0562 0.3820 0.182 Uiso 1 1 calc R . .
C27 C 1.2040(13) -0.0704(5) 0.1930(5) 0.106(5) Uani 0.476(13) 1 d PD B 1
H27A H 1.2707 -0.0911 0.2164 0.127 Uiso 0.476(13) 1 calc PR B 1
H27B H 1.1533 -0.1074 0.1920 0.127 Uiso 0.476(13) 1 calc PR B 1
O2 O 1.1935(8) -0.0470(4) 0.1297(4) 0.124(4) Uani 0.476(13) 1 d PD B 1
C28 C 1.2165(13) -0.1013(7) 0.0888(8) 0.109(5) Uani 0.476(13) 1 d PD B 1
H28A H 1.2880 -0.1012 0.0976 0.163 Uiso 0.476(13) 1 calc PR B 1
H28B H 1.1809 -0.0908 0.0404 0.163 Uiso 0.476(13) 1 calc PR B 1
H28C H 1.1966 -0.1493 0.1003 0.163 Uiso 0.476(13) 1 calc PR B 1
C27' C 1.1845(12) -0.0328(9) 0.1597(5) 0.245(14) Uani 0.524(13) 1 d PD B 2
H27C H 1.1242 -0.0626 0.1389 0.294 Uiso 0.524(13) 1 calc PR B 2
H27D H 1.1882 0.0052 0.1268 0.294 Uiso 0.524(13) 1 calc PR B 2
O2' O 1.2659(8) -0.0737(5) 0.1807(5) 0.149(5) Uani 0.524(13) 1 d PD B 2
C28' C 1.2759(13) -0.1196(9) 0.1281(9) 0.131(5) Uani 0.524(13) 1 d PD B 2
H28D H 1.2186 -0.1522 0.1116 0.197 Uiso 0.524(13) 1 calc PR B 2
H28E H 1.3366 -0.1486 0.1464 0.197 Uiso 0.524(13) 1 calc PR B 2
H28F H 1.2794 -0.0894 0.0902 0.197 Uiso 0.524(13) 1 calc PR B 2
C29 C 1.4803(9) -0.0314(5) 0.6021(11) 0.47(5) Uani 0.50 1 d PG . 3
H29A H 1.4849 -0.0403 0.6486 0.567 Uiso 0.50 1 d PR . 3
C30 C 1.5608(7) -0.0070(10) 0.5857(9) 0.232(18) Uani 0.50 1 d PG . 3
H30A H 1.6243 -0.0014 0.6209 0.279 Uiso 0.50 1 d PR . 3
C31 C 1.5492(11) 0.0093(14) 0.5181(10) 1.11(15) Uani 0.50 1 d PG . 3
H31A H 1.6048 0.0261 0.5068 1.326 Uiso 0.50 1 d PR . 3
C32 C 1.4572(13) 0.0011(11) 0.4671(9) 0.195(15) Uani 0.50 1 d PG . 3
H32A H 1.4492 0.0123 0.4205 0.234 Uiso 0.50 1 d PR . 3
C33 C 1.3768(9) -0.0233(6) 0.4836(12) 0.212(16) Uani 0.50 1 d PG . 3
H33A H 1.3133 -0.0290 0.4484 0.255 Uiso 0.50 1 d PR . 3
C34 C 1.3883(7) -0.0396(6) 0.5511(13) 0.224(16) Uani 0.50 1 d PG . 3
H34A H 1.3328 -0.0565 0.5625 0.269 Uiso 0.50 1 d PR . 3

loop_
_atom_site_aniso_label
_atom_site_aniso_U_11
_atom_site_aniso_U_22
_atom_site_aniso_U_33
_atom_site_aniso_U_23
_atom_site_aniso_U_13
_atom_site_aniso_U_12
C1 0.082(3) 0.068(2) 0.071(2) 0.001(2) 0.029(2) 0.0141(19)
C2 0.082(3) 0.076(3) 0.068(2) -0.002(2) 0.029(2) 0.016(2)
C3 0.088(3) 0.069(2) 0.055(2) 0.0117(18) 0.029(2) 0.015(2)
C4 0.083(2) 0.0559(19) 0.050(2) 0.0086(17) 0.035(2) 0.0114(18)
C5 0.081(3) 0.056(2) 0.054(2) 0.0149(16) 0.0350(17) 0.0155(17)
C6 0.085(3) 0.060(2) 0.061(2) 0.0108(18) 0.037(2) 0.0132(19)
C7 0.085(3) 0.071(2) 0.075(3) -0.006(2) 0.039(2) 0.017(2)
C8 0.086(3) 0.069(2) 0.067(3) 0.002(2) 0.039(2) 0.017(2)
C9 0.074(3) 0.086(3) 0.093(3) -0.021(2) 0.035(2) 0.004(2)
C10 0.081(3) 0.094(3) 0.114(4) -0.028(3) 0.021(3) 0.019(3)
C11 0.093(4) 0.123(4) 0.133(5) -0.038(4) 0.035(3) 0.025(3)
C12 0.078(3) 0.153(6) 0.125(5) -0.053(4) 0.044(3) 0.000(4)
C13 0.105(4) 0.149(5) 0.134(5) -0.034(4) 0.067(4) -0.009(4)
C14 0.089(3) 0.112(4) 0.101(4) -0.025(3) 0.047(3) -0.002(3)
C15 0.134(4) 0.131(5) 0.137(5) 0.012(4) 0.084(4) 0.007(4)
C16 0.094(3) 0.090(3) 0.165(5) 0.030(3) 0.026(3) 0.019(3)
C17 0.048(6) 0.184(14) 0.106(11) -0.019(9) 0.022(6) 0.043(6)
O1 0.089(6) 0.48(3) 0.118(9) -0.021(13) 0.063(6) 0.006(9)
C18 0.16(2) 0.38(5) 0.29(3) -0.06(3) 0.047(18) -0.08(2)
C17' 0.36(5) 0.19(2) 0.25(4) 0.01(2) 0.19(4) 0.08(2)
O1' 0.097(8) 0.113(7) 0.163(13) 0.034(6) 0.070(8) -0.009(5)
C18' 0.048(6) 0.147(12) 0.163(14) 0.063(10) 0.022(7) -0.011(6)
C19 0.086(3) 0.116(4) 0.058(3) -0.001(2) 0.025(2) 0.031(3)
C20 0.097(3) 0.105(4) 0.090(4) -0.029(3) 0.001(3) 0.032(3)
C21 0.118(5) 0.140(5) 0.128(5) -0.085(4) -0.016(4) 0.052(4)
C22 0.152(7) 0.339(15) 0.132(7) -0.141(9) 0.004(5) 0.085(8)
C23 0.105(5) 0.342(12) 0.049(3) -0.043(5) 0.020(3) 0.068(6)
C24 0.102(3) 0.152(5) 0.063(3) 0.005(3) 0.025(3) 0.022(3)
C25 0.144(5) 0.230(8) 0.077(4) 0.031(4) 0.065(4) 0.028(5)
C26 0.126(4) 0.090(4) 0.145(5) -0.019(3) 0.040(4) 0.000(3)
C27 0.144(12) 0.053(6) 0.109(11) -0.011(6) 0.028(8) 0.033(6)
O2 0.183(10) 0.134(7) 0.088(6) -0.009(5) 0.087(7) 0.040(6)
C28 0.140(13) 0.106(9) 0.094(9) -0.037(8) 0.058(9) -0.002(8)
C27' 0.27(2) 0.41(3) 0.090(13) -0.013(17) 0.101(14) 0.16(2)
O2' 0.177(9) 0.146(8) 0.111(7) -0.053(6) 0.034(7) 0.059(7)
C28' 0.146(13) 0.114(10) 0.151(13) -0.065(10) 0.072(10) -0.007(8)
C29 0.101(11) 0.059(8) 1.26(14) -0.20(3) 0.24(4) -0.028(8)
C30 0.093(11) 0.094(11) 0.51(5) -0.14(2) 0.10(2) 0.006(11)
C31 2.0(4) 0.82(12) 0.90(16) 0.41(11) 1.0(2) 1.16(19)
C32 0.076(10) 0.077(10) 0.34(3) -0.071(15) -0.045(14) 0.016(7)
C33 0.119(14) 0.068(8) 0.41(5) -0.081(16) 0.045(18) 0.013(9)
C34 0.097(13) 0.110(11) 0.48(5) -0.032(19) 0.12(2) 0.006(9)

loop_
_atom_type_symbol
_atom_type_description
_atom_type_scat_dispersion_real
_atom_type_scat_dispersion_imag
_atom_type_scat_source
C C 0.0033 0.0016 'International Tables Vol C Tables 4.2.6.8 and 6.1.1.4'
H H 0.0000 0.0000 'International Tables Vol C Tables 4.2.6.8 and 6.1.1.4'
O O 0.0106 0.0060 'International Tables Vol C Tables 4.2.6.8 and 6.1.1.4'
Cl Cl 0.1484 0.1585 'International Tables Vol C Tables 4.2.6.8 and 6.1.1.4'

loop_
_geom_angle_atom_site_label_1
_geom_angle_atom_site_label_2
_geom_angle_atom_site_label_3
_geom_angle
_geom_angle_site_symmetry_1
_geom_angle_site_symmetry_3
_geom_angle_publ_flag
C2 C1 C6 118.2(3) . . ?
C2 C1 C9 120.9(4) . . ?
C6 C1 C9 120.9(3) . . ?
C3 C2 C1 123.8(4) . . ?
C2 C3 C4 118.7(3) . . ?
C2 C3 C19 118.9(4) . . ?
C4 C3 C19 122.5(3) . . ?
C3 C4 C5 119.6(3) . . ?
C3 C4 C8 122.0(3) . . ?
C5 C4 C8 118.4(3) . . ?
C6 C5 C4 120.8(3) . . ?
C6 C5 C5 119.1(4) . 7_756 ?
C4 C5 C5 120.1(4) . 7_756 ?
C5 C6 C1 118.8(3) . . ?
C5 C6 C7 118.8(4) . . ?
C1 C6 C7 122.3(3) . . ?
C8 C7 C6 122.2(4) 7_756 . ?
C7 C8 C4 121.4(3) 7_756 . ?
C14 C9 C10 120.2(4) . . ?
C14 C9 C1 119.9(4) . . ?
C10 C9 C1 119.9(4) . . ?
C11 C10 C9 118.2(5) . . ?
C11 C10 C16 122.2(5) . . ?
C9 C10 C16 119.5(4) . . ?
C12 C11 C10 121.7(6) . . ?
C11 C12 C13 119.1(5) . . ?
C11 C12 C17' 134.0(8) . . ?
C13 C12 C17' 106.0(8) . . ?
C11 C12 C17 120.1(11) . . ?
C13 C12 C17 120.7(11) . . ?
C17' C12 C17 17.1(13) . . ?
C12 C13 C14 121.6(6) . . ?
C13 C14 C9 119.0(5) . . ?
C13 C14 C15 119.3(5) . . ?
C9 C14 C15 121.7(4) . . ?
O1 C17 C12 104.7(8) . . ?
C17 O1 C18 103.3(14) . . ?
O1' C17' C12 102.9(9) . . ?
C17' O1' C18' 117.1(9) . . ?
C24 C19 C20 118.8(5) . . ?
C24 C19 C3 121.1(5) . . ?
C20 C19 C3 120.0(4) . . ?
C21 C20 C19 117.5(7) . . ?
C21 C20 C26 121.3(6) . . ?
C19 C20 C26 121.2(4) . . ?
C22 C21 C20 124.4(8) . . ?
C21 C22 C23 116.6(6) . . ?
C21 C22 C27' 132.9(12) . . ?
C23 C22 C27' 108.7(13) . . ?
C21 C22 C27 104.7(11) . . ?
C23 C22 C27 137.5(12) . . ?
C27' C22 C27 36.6(4) . . ?
C22 C23 C24 122.3(8) . . ?
C19 C24 C23 120.3(7) . . ?
C19 C24 C25 119.6(5) . . ?
C23 C24 C25 120.1(6) . . ?
O2 C27 C22 101.7(7) . . ?
C27 O2 C28 113.2(9) . . ?
O2' C27' C22 99.6(8) . . ?
C27' O2' C28' 113.0(11) . . ?
C30 C29 C34 120.0 . . ?
C30 C29 C32 28.7(8) . 5_856 ?
C34 C29 C32 91.4(8) . 5_856 ?
C32 C30 C31 9.4(17) 5_856 . ?
C32 C30 C29 111.6(13) 5_856 . ?
C31 C30 C29 120.0 . . ?
C32 C30 C33 39.7(11) 5_856 5_856 ?
C31 C30 C33 31.5(12) . 5_856 ?
C29 C30 C33 151.3(12) . 5_856 ?
C32 C31 C33 128(6) 5_856 5_856 ?
C32 C31 C32 97(4) 5_856 . ?
C33 C31 C32 132(2) 5_856 . ?
C32 C31 C30 25(4) 5_856 . ?
C33 C31 C30 108(2) 5_856 . ?
C32 C31 C30 120.0 . . ?
C32 C31 C31 81(4) 5_856 5_856 ?
C33 C31 C31 148(3) 5_856 5_856 ?
C32 C31 C31 16.4(19) . 5_856 ?
C30 C31 C31 103.9(19) . 5_856 ?
C32 C31 C34 164(8) 5_856 5_856 ?
C33 C31 C34 40.9(14) 5_856 5_856 ?
C32 C31 C34 91.4(17) . 5_856 ?
C30 C31 C34 148.5(17) . 5_856 ?
C31 C31 C34 107(2) 5_856 5_856 ?
C31 C32 C30 145(6) 5_856 5_856 ?
C31 C32 C31 83(4) 5_856 . ?
C30 C32 C31 128(3) 5_856 . ?
C31 C32 C33 39(4) 5_856 . ?
C30 C32 C33 112(3) 5_856 . ?
C31 C32 C33 120.0 . . ?
C31 C32 C32 68(4) 5_856 5_856 ?
C30 C32 C32 143(4) 5_856 5_856 ?
C31 C32 C32 15.3(14) . 5_856 ?
C33 C32 C32 104.9(13) . 5_856 ?
C31 C32 C29 164(6) 5_856 5_856 ?
C30 C32 C29 40(3) 5_856 5_856 ?
C31 C32 C29 88.6(8) . 5_856 ?
C33 C32 C29 151.3(8) . 5_856 ?
C32 C32 C29 103.5(14) 5_856 5_856 ?
C31 C33 C32 13(2) 5_856 . ?
C31 C33 C34 108(2) 5_856 . ?
C32 C33 C34 120.0 . . ?
C31 C33 C30 41(2) 5_856 5_856 ?
C32 C33 C30 28.7(11) . 5_856 ?
C34 C33 C30 148.5(12) . 5_856 ?
C33 C34 C29 120.0 . . ?
C33 C34 C31 31.5(8) . 5_856 ?
C29 C34 C31 88.6(8) . 5_856 ?

loop_
_geom_bond_atom_site_label_1
_geom_bond_atom_site_label_2
_geom_bond_distance
_geom_bond_site_symmetry_2
_geom_bond_publ_flag
C1 C2 1.387(5) . ?
C1 C6 1.423(5) . ?
C1 C9 1.471(5) . ?
C2 C3 1.385(5) . ?
C3 C4 1.395(5) . ?
C3 C19 1.501(6) . ?
C4 C5 1.418(5) . ?
C4 C8 1.431(5) . ?
C5 C6 1.414(5) . ?
C5 C5 1.447(7) 7_756 ?
C6 C7 1.424(5) . ?
C7 C8 1.341(5) 7_756 ?
C8 C7 1.341(5) 7_756 ?
C9 C14 1.388(6) . ?
C9 C10 1.410(6) . ?
C10 C11 1.390(7) . ?
C10 C16 1.513(7) . ?
C11 C12 1.370(8) . ?
C12 C13 1.374(8) . ?
C12 C17' 1.501(8) . ?
C12 C17 1.514(7) . ?
C13 C14 1.384(7) . ?
C14 C15 1.519(7) . ?
C17 O1 1.415(8) . ?
O1 C18 1.415(8) . ?
C17' O1' 1.414(8) . ?
O1' C18' 1.419(8) . ?
C19 C24 1.371(7) . ?
C19 C20 1.436(7) . ?
C20 C21 1.405(8) . ?
C20 C26 1.474(8) . ?
C21 C22 1.363(14) . ?
C22 C23 1.380(15) . ?
C22 C27' 1.504(8) . ?
C22 C27 1.517(8) . ?
C23 C24 1.412(9) . ?
C24 C25 1.473(9) . ?
C27 O2 1.343(7) . ?
O2 C28 1.421(7) . ?
C27' O2' 1.330(8) . ?
O2' C28' 1.427(7) . ?
C29 C30 1.3900 . ?
C29 C34 1.3900 . ?
C29 C32 2.02(4) 5_856 ?
C30 C32 1.04(4) 5_856 ?
C30 C31 1.3900 . ?
C30 C33 2.02(4) 5_856 ?
C31 C32 0.40(4) 5_856 ?
C31 C33 1.11(3) 5_856 ?
C31 C32 1.3900 . ?
C31 C31 1.40(3) 5_856 ?
C31 C34 2.02(4) 5_856 ?
C32 C31 0.40(5) 5_856 ?
C32 C30 1.04(4) 5_856 ?
C32 C33 1.3900 . ?
C32 C32 1.49(3) 5_856 ?
C32 C29 2.02(4) 5_856 ?
C33 C31 1.11(4) 5_856 ?
C33 C34 1.3900 . ?
C33 C30 2.02(6) 5_856 ?
C34 C31 2.02(5) 5_856 ?
